data_2013020
loop_
_publ_author_name
'Hans, Karm'
'Parvez, Masood'
'Mahboob, Sumera'
Imtiaz-ud-Din
'Mazhar, Muhammad'
'Ali, Saqib'

_publ_section_title
;
 Derivatives of substituted 3-trichlorogermylpropionic acid
;
_journal_issue 11
_journal_name_full 'Acta Crystallographica Section C'
_journal_page_first m559
_journal_page_last m562
_journal_paper_doi 10.1107/S010827010201795X
_journal_volume 58
_journal_year 2002
_chemical_formula_iupac '[Ge (C7 H7)3 (C10 H11 O2)]'
_chemical_formula_moiety 'C31 H32 Ge O2'
_chemical_formula_sum 'C31 H32 Ge O2'
_chemical_formula_weight 509.16
_chemical_name_systematic
;
3-(tribenzylgermyl)-3-(4-tolyl)propionic acid
;
_space_group_IT_number 14
_symmetry_cell_setting monoclinic
_symmetry_space_group_name_Hall '-P 2yn'
_symmetry_space_group_name_H-M 'P 1 21/n 1'
_atom_sites_solution_hydrogens geom
_atom_sites_solution_primary direct
_atom_sites_solution_secondary difmap
_cell_angle_alpha 90
_cell_angle_beta 92.018(8)
_cell_angle_gamma 90
_cell_formula_units_Z 4
_cell_length_a 10.476(2)
_cell_length_b 16.337(3)
_cell_length_c 15.119(5)
_cell_measurement_reflns_used 16881
_cell_measurement_temperature 123(2)
_cell_measurement_theta_max 25.0
_cell_measurement_theta_min 1.0
_cell_volume 2586.0(11)
_computing_cell_refinement 'HKL DENZO (Otwinowski & Minor, 1997)'
_computing_data_collection 'COLLECT (Nonius, 1998)'
_computing_data_reduction 'SCALEPACK (Otwinowski & Minor, 1997)'
_computing_molecular_graphics 'ORTEPII (Johnson, 1976)'
_computing_publication_material SHELXL97
_computing_structure_refinement 'SHELXL97 (Sheldrick, 1997)'
_computing_structure_solution 'SAPI91 (Fan, 1991)'
_diffrn_ambient_temperature 123(2)
_diffrn_measured_fraction_theta_full 0.995
_diffrn_measured_fraction_theta_max 0.995
_diffrn_measurement_device_type 'Nonius KappaCCD area-detector'
_diffrn_measurement_method '\w and \f'
_diffrn_radiation_monochromator graphite
_diffrn_radiation_source 'fine-focus sealed tube'
_diffrn_radiation_type MoK\a
_diffrn_radiation_wavelength 0.71073
_diffrn_reflns_av_R_equivalents 0.054
_diffrn_reflns_av_sigmaI/netI 0.045
_diffrn_reflns_limit_h_max 12
_diffrn_reflns_limit_h_min -12
_diffrn_reflns_limit_k_max 19
_diffrn_reflns_limit_k_min -19
_diffrn_reflns_limit_l_max 17
_diffrn_reflns_limit_l_min -17
_diffrn_reflns_number 16881
_diffrn_reflns_theta_full 25.0
_diffrn_reflns_theta_max 25.0
_diffrn_reflns_theta_min 3.5
_diffrn_standards_decay_% <0.1
_diffrn_standards_number 0
_exptl_absorpt_coefficient_mu 1.210
_exptl_absorpt_correction_T_max 0.886
_exptl_absorpt_correction_T_min 0.769
_exptl_absorpt_correction_type multi-scan
_exptl_absorpt_process_details '(SORTAV; Blessing, 1997)'
_exptl_crystal_colour colourless
_exptl_crystal_density_diffrn 1.308
_exptl_crystal_density_meas ?
_exptl_crystal_density_method 'not measured'
_exptl_crystal_description prism
_exptl_crystal_F_000 1064
_exptl_crystal_size_max 0.12
_exptl_crystal_size_mid 0.10
_exptl_crystal_size_min 0.10
_refine_diff_density_max 0.64
_refine_diff_density_min -0.33
_refine_ls_extinction_method none
_refine_ls_goodness_of_fit_ref 1.04
_refine_ls_hydrogen_treatment constr
_refine_ls_matrix_type full
_refine_ls_number_parameters 339
_refine_ls_number_reflns 4533
_refine_ls_number_restraints 2
_refine_ls_restrained_S_all 1.04
_refine_ls_R_factor_all 0.054
_refine_ls_R_factor_gt 0.037
_refine_ls_shift/su_max 0.001
_refine_ls_shift/su_mean 0.00
_refine_ls_structure_factor_coef Fsqd
_refine_ls_weighting_details 'calc w = 1/[\s^2^(Fo^2^)+(0.042P)^2^+1.7P] where P=(Fo^2^+2Fc^2^)/3'
_refine_ls_weighting_scheme calc
_refine_ls_wR_factor_gt 0.087
_refine_ls_wR_factor_ref 0.094
_reflns_number_gt 3586
_reflns_number_total 4533
_reflns_threshold_expression I>2\s(I)
_cod_data_source_file fr1392.cif
_cod_data_source_block III
_cod_depositor_comments
;
The following automatic conversions were performed:
'_symmetry_cell_setting' value 'Monoclinic' changed to 'monoclinic'
according to '/home/saulius/struct/CIF-dictionaries/cif_core.dic'
dictionary named 'cif_core.dic' version 2.4.1 from 2010-06-29.

Automatic conversion script
Id: cif_fix_enum 1527 2010-12-29 10:47:43Z saulius 

The following automatic conversions were performed:

'_symmetry_cell_setting' value 'Monoclinic' changed to 'monoclinic'
according to /home/saulius/struct/CIF-dictionaries/cif_core.dic
dictionary named 'cif_core.dic' version 2.4.1 from 2010-06-29.

Automatic conversion script
Id: cif_fix_values 1715 2011-07-08 13:25:40Z adriana 

The following automatic conversions were performed:

'_exptl_crystal_density_meas' value 'not measured' was changed to '?'
- the value is perceived as not measured.

Automatic conversion script
Id: cif_fix_values 3008 2015-01-20 13:52:24Z robertas 
;
_cod_original_sg_symbol_H-M 'P 21/n'
_cod_database_code 2013020
_cod_database_fobs_code 2013020

loop_
_symmetry_equiv_pos_as_xyz
'x, y, z'
'-x+1/2, y+1/2, -z+1/2'
'-x, -y, -z'
'x-1/2, -y-1/2, z-1/2'

loop_
_atom_site_label
_atom_site_fract_x
_atom_site_fract_y
_atom_site_fract_z
_atom_site_U_iso_or_equiv
_atom_site_adp_type
_atom_site_calc_flag
_atom_site_refinement_flags
_atom_site_occupancy
_atom_site_disorder_assembly
_atom_site_disorder_group
_atom_site_type_symbol
Ge1 0.22676(3) 0.183568(18) 0.818794(17) 0.03043(11) Uani d . 1 B . Ge
O1 0.0586(2) 0.01191(15) 0.59993(13) 0.0490(6) Uani d . 1 . . O
O2 0.0365(2) 0.10915(14) 0.49876(14) 0.0497(6) Uani d . 1 . . O
H2 0.0022 0.0709 0.4694 0.075 Uiso calc R 1 . . H
C1 0.0691(3) 0.08333(19) 0.57577(19) 0.0359(7) Uani d . 1 . . C
C2 0.1186(3) 0.14847(19) 0.64045(19) 0.0400(7) Uani d . 1 . . C
H2A 0.1602 0.1925 0.6068 0.048 Uiso calc R 1 . . H
H2B 0.0452 0.1730 0.6704 0.048 Uiso calc R 1 . . H
C3 0.2132(2) 0.11599(18) 0.71010(17) 0.0328(6) Uani d . 1 . . C
H3 0.1767 0.0626 0.7294 0.039 Uiso calc R 1 . . H
C4 0.3410(2) 0.09469(17) 0.67203(16) 0.0296(6) Uani d . 1 . . C
C5 0.3876(3) 0.01564(18) 0.67800(18) 0.0373(7) Uani d . 1 . . C
H5 0.3396 -0.0249 0.7073 0.045 Uiso calc R 1 . . H
C6 0.5033(3) -0.00578(19) 0.64199(19) 0.0423(7) Uani d . 1 . . C
H6 0.5322 -0.0608 0.6465 0.051 Uiso calc R 1 . . H
C7 0.5768(3) 0.0512(2) 0.59986(18) 0.0390(7) Uani d . 1 . . C
C8 0.5321(3) 0.1310(2) 0.59508(19) 0.0404(7) Uani d . 1 . . C
H8 0.5818 0.1717 0.5674 0.048 Uiso calc R 1 . . H
C9 0.4154(3) 0.15268(18) 0.63023(18) 0.0342(6) Uani d . 1 . . C
H9 0.3864 0.2077 0.6256 0.041 Uiso calc R 1 . . H
C10 0.7025(3) 0.0271(3) 0.5605(2) 0.0602(10) Uani d . 1 . . C
H10A 0.7409 0.0751 0.5331 0.072 Uiso calc R 1 . . H
H10B 0.6873 -0.0154 0.5156 0.072 Uiso calc R 1 . . H
H10C 0.7606 0.0060 0.6074 0.072 Uiso calc R 1 . . H
C11 0.2007(3) 0.30143(18) 0.7963(2) 0.0400(7) Uani d . 1 . . C
H11A 0.1117 0.3098 0.7740 0.048 Uiso calc R 1 . . H
H11B 0.2109 0.3310 0.8533 0.048 Uiso calc R 1 . . H
C12 0.2891(3) 0.33909(17) 0.73165(19) 0.0381(7) Uani d . 1 . . C
C13 0.2479(3) 0.35592(19) 0.6448(2) 0.0479(8) Uani d . 1 . . C
H13 0.1618 0.3456 0.6262 0.058 Uiso calc R 1 . . H
C14 0.3341(5) 0.3881(2) 0.5852(2) 0.0655(11) Uani d . 1 . . C
H14 0.3061 0.3996 0.5261 0.079 Uiso calc R 1 . . H
C15 0.4583(5) 0.4032(2) 0.6112(3) 0.0735(13) Uani d . 1 . . C
H15 0.5165 0.4242 0.5701 0.088 Uiso calc R 1 . . H
C16 0.4981(4) 0.3877(2) 0.6968(3) 0.0663(11) Uani d . 1 . . C
H16 0.5840 0.3990 0.7151 0.080 Uiso calc R 1 . . H
C17 0.4154(3) 0.3561(2) 0.7569(2) 0.0495(8) Uani d . 1 . . C
H17 0.4448 0.3459 0.8160 0.059 Uiso calc R 1 . . H
C18 0.3925(3) 0.1615(2) 0.87966(17) 0.0433(8) Uani d D 1 . . C
H18A 0.4343 0.1145 0.8512 0.052 Uiso calc R 1 A 1 H
H18B 0.4487 0.2098 0.8746 0.052 Uiso calc R 1 A 1 H
C19 0.3742(15) 0.1426(7) 0.9756(3) 0.030(3) Uani d PGD 0.65(4) B 1 C
C20 0.3750(10) 0.2006(6) 1.0429(6) 0.040(2) Uani d PG 0.65(4) B 1 C
H20 0.3830 0.2571 1.0292 0.048 Uiso calc PR 0.65(4) B 1 H
C21 0.3641(9) 0.1760(11) 1.1303(4) 0.060(4) Uani d PG 0.65(4) B 1 C
H21 0.3647 0.2157 1.1763 0.072 Uiso calc PR 0.65(4) B 1 H
C22 0.3524(9) 0.0934(12) 1.1505(4) 0.071(4) Uani d PG 0.65(4) B 1 C
H22 0.3449 0.0766 1.2102 0.085 Uiso calc PR 0.65(4) B 1 H
C23 0.3516(11) 0.0354(8) 1.0832(9) 0.073(3) Uani d PG 0.65(4) B 1 C
H23 0.3436 -0.0211 1.0969 0.087 Uiso calc PR 0.65(4) B 1 H
C24 0.3624(15) 0.0600(6) 0.9958(8) 0.049(2) Uani d PG 0.65(4) B 1 C
H24 0.3619 0.0204 0.9498 0.058 Uiso calc PR 0.65(4) B 1 H
C19' 0.395(3) 0.1424(15) 0.9769(4) 0.035(5) Uani d PGD 0.35(4) B 2 C
C20' 0.386(3) 0.2143(14) 1.0255(16) 0.075(7) Uani d PG 0.35(4) B 2 C
H20' 0.3958 0.2657 0.9973 0.090 Uiso calc PR 0.35(4) B 2 H
C21' 0.363(2) 0.211(2) 1.1153(16) 0.095(8) Uani d PG 0.35(4) B 2 C
H21' 0.3564 0.2599 1.1485 0.114 Uiso calc PR 0.35(4) B 2 H
C22' 0.3485(16) 0.135(3) 1.1566(6) 0.072(9) Uani d PG 0.35(4) B 2 C
H22' 0.3325 0.1331 1.2180 0.086 Uiso calc PR 0.35(4) B 2 H
C23' 0.358(2) 0.064(2) 1.1080(14) 0.074(7) Uani d PG 0.35(4) B 2 C
H23' 0.3481 0.0122 1.1362 0.089 Uiso calc PR 0.35(4) B 2 H
C24' 0.381(2) 0.0671(13) 1.0182(14) 0.049(5) Uani d PG 0.35(4) B 2 C
H24' 0.3875 0.0180 0.9850 0.059 Uiso calc PR 0.35(4) B 2 H
C25 0.0925(2) 0.1486(2) 0.89873(18) 0.0373(7) Uani d . 1 . . C
H25A 0.0976 0.0884 0.9059 0.045 Uiso calc R 1 B . H
H25B 0.1101 0.1735 0.9576 0.045 Uiso calc R 1 . . H
C26 -0.0411(3) 0.17073(17) 0.86840(18) 0.0338(7) Uani d . 1 B . C
C27 -0.0977(3) 0.2432(2) 0.8926(2) 0.0494(8) Uani d . 1 . . C
H27 -0.0526 0.2806 0.9302 0.059 Uiso calc R 1 B . H
C28 -0.2245(3) 0.2619(2) 0.8608(3) 0.0606(10) Uani d . 1 B . C
H28 -0.2648 0.3111 0.8783 0.073 Uiso calc R 1 . . H
C29 -0.2879(3) 0.2082(3) 0.8047(3) 0.0641(11) Uani d . 1 . . C
H29 -0.3713 0.2212 0.7824 0.077 Uiso calc R 1 B . H
C30 -0.2325(3) 0.1370(3) 0.7811(3) 0.0617(10) Uani d . 1 B . C
H30 -0.2773 0.1002 0.7426 0.074 Uiso calc R 1 . . H
C31 -0.1115(3) 0.1178(2) 0.8128(2) 0.0487(8) Uani d . 1 . . C
H31 -0.0748 0.0671 0.7964 0.058 Uiso calc R 1 B . H

loop_
_atom_site_aniso_label
_atom_site_aniso_U_11
_atom_site_aniso_U_22
_atom_site_aniso_U_33
_atom_site_aniso_U_12
_atom_site_aniso_U_13
_atom_site_aniso_U_23
Ge1 0.02815(16) 0.03580(19) 0.02762(16) -0.00188(13) 0.00492(11) -0.00239(13)
O1 0.0562(14) 0.0572(16) 0.0332(11) -0.0055(11) -0.0044(10) 0.0032(10)
O2 0.0608(14) 0.0464(14) 0.0417(12) -0.0093(11) -0.0033(11) -0.0045(10)
C1 0.0284(14) 0.0372(18) 0.0422(17) -0.0010(13) 0.0036(12) 0.0006(14)
C2 0.0378(16) 0.0416(18) 0.0406(16) 0.0022(14) 0.0014(13) -0.0053(14)
C3 0.0304(14) 0.0333(16) 0.0349(14) -0.0019(12) 0.0034(12) -0.0029(12)
C4 0.0292(14) 0.0330(16) 0.0265(13) -0.0005(12) 0.0003(11) -0.0040(12)
C5 0.0414(16) 0.0322(17) 0.0388(15) -0.0014(13) 0.0057(13) -0.0009(13)
C6 0.0478(18) 0.0355(18) 0.0435(17) 0.0109(14) 0.0009(14) -0.0034(14)
C7 0.0315(15) 0.052(2) 0.0336(15) 0.0112(14) 0.0013(12) -0.0028(14)
C8 0.0352(16) 0.0461(19) 0.0403(16) 0.0002(14) 0.0085(13) 0.0067(14)
C9 0.0343(15) 0.0296(15) 0.0388(15) 0.0011(12) 0.0037(12) 0.0003(13)
C10 0.0416(18) 0.084(3) 0.055(2) 0.0197(19) 0.0090(16) -0.008(2)
C11 0.0395(16) 0.0388(18) 0.0423(16) 0.0007(13) 0.0119(13) -0.0077(13)
C12 0.0478(18) 0.0239(16) 0.0439(17) 0.0013(13) 0.0191(14) -0.0084(13)
C13 0.066(2) 0.0293(17) 0.0494(18) 0.0055(16) 0.0104(16) -0.0032(15)
C14 0.117(4) 0.032(2) 0.049(2) 0.013(2) 0.030(2) -0.0002(16)
C15 0.098(3) 0.036(2) 0.090(3) 0.003(2) 0.064(3) 0.000(2)
C16 0.057(2) 0.040(2) 0.105(3) -0.0070(17) 0.035(2) -0.001(2)
C17 0.0508(19) 0.0367(18) 0.062(2) -0.0052(16) 0.0129(16) -0.0056(16)
C18 0.0310(15) 0.061(2) 0.0377(16) -0.0021(14) 0.0051(13) -0.0026(15)
C19 0.012(5) 0.049(6) 0.030(4) 0.004(4) -0.003(2) 0.000(4)
C20 0.030(3) 0.061(5) 0.030(4) -0.012(3) 0.002(3) -0.011(3)
C21 0.034(4) 0.121(9) 0.026(4) -0.022(5) 0.009(3) -0.004(5)
C22 0.038(5) 0.124(13) 0.051(6) -0.007(6) -0.015(4) 0.026(6)
C23 0.048(5) 0.077(6) 0.092(7) -0.002(5) -0.006(5) 0.046(6)
C24 0.034(5) 0.057(5) 0.054(4) 0.004(4) -0.012(5) 0.015(3)
C19' 0.008(7) 0.046(11) 0.050(10) -0.010(6) 0.009(5) 0.002(8)
C20' 0.074(13) 0.108(16) 0.044(9) 0.013(11) 0.021(8) -0.011(9)
C21' 0.068(12) 0.16(2) 0.054(11) 0.028(14) -0.014(9) -0.025(12)
C22' 0.032(7) 0.14(3) 0.047(9) 0.007(11) 0.023(6) 0.044(9)
C23' 0.042(9) 0.103(16) 0.077(13) -0.016(10) -0.014(9) 0.044(14)
C24' 0.029(8) 0.063(9) 0.053(8) -0.011(6) -0.024(7) 0.012(8)
C25 0.0315(15) 0.0494(19) 0.0311(14) 0.0002(14) 0.0037(12) 0.0008(14)
C26 0.0298(14) 0.0389(18) 0.0332(14) -0.0041(13) 0.0078(12) 0.0049(13)
C27 0.0504(19) 0.049(2) 0.0505(19) -0.0013(16) 0.0210(16) -0.0020(16)
C28 0.057(2) 0.059(2) 0.068(2) 0.0213(19) 0.0191(19) 0.010(2)
C29 0.0323(18) 0.085(3) 0.076(3) -0.0044(19) 0.0077(18) 0.012(2)
C30 0.044(2) 0.069(3) 0.071(2) -0.0188(19) -0.0096(18) 0.010(2)
C31 0.0448(18) 0.046(2) 0.0544(19) -0.0119(15) -0.0036(15) 0.0036(16)

loop_
_atom_type_symbol
_atom_type_description
_atom_type_scat_dispersion_real
_atom_type_scat_dispersion_imag
_atom_type_scat_source
C C 0.0033 0.0016 'International Tables Vol C Tables 4.2.6.8 and 6.1.1.4'
H H 0.0000 0.0000 'International Tables Vol C Tables 4.2.6.8 and 6.1.1.4'
O O 0.0106 0.0060 'International Tables Vol C Tables 4.2.6.8 and 6.1.1.4'
Ge Ge 0.1547 1.8001 'International Tables Vol C Tables 4.2.6.8 and 6.1.1.4'

loop_
_geom_angle_atom_site_label_1
_geom_angle_atom_site_label_2
_geom_angle_atom_site_label_3
_geom_angle
_geom_angle_publ_flag
C18 Ge1 C25 107.26(11) y
C18 Ge1 C11 111.93(14) y
C25 Ge1 C11 106.94(13) y
C18 Ge1 C3 108.79(12) y
C25 Ge1 C3 108.38(12) y
C11 Ge1 C3 113.30(12) y
C1 O2 H2 109.5 n
O1 C1 O2 124.2(3) n
O1 C1 C2 120.3(3) n
O2 C1 C2 115.4(3) n
C3 C2 C1 113.6(3) n
C3 C2 H2A 108.8 n
C1 C2 H2A 108.8 n
C3 C2 H2B 108.8 n
C1 C2 H2B 108.8 n
H2A C2 H2B 107.7 n
C2 C3 C4 112.4(2) n
C2 C3 Ge1 114.04(19) n
C4 C3 Ge1 113.84(17) n
C2 C3 H3 105.2 n
C4 C3 H3 105.2 n
Ge1 C3 H3 105.2 n
C5 C4 C9 117.6(2) n
C5 C4 C3 120.3(2) n
C9 C4 C3 122.1(3) n
C4 C5 C6 121.3(3) n
C4 C5 H5 119.3 n
C6 C5 H5 119.3 n
C7 C6 C5 121.3(3) n
C7 C6 H6 119.3 n
C5 C6 H6 119.3 n
C6 C7 C8 117.7(3) n
C6 C7 C10 120.9(3) n
C8 C7 C10 121.3(3) n
C7 C8 C9 121.1(3) n
C7 C8 H8 119.4 n
C9 C8 H8 119.4 n
C4 C9 C8 120.8(3) n
C4 C9 H9 119.6 n
C8 C9 H9 119.6 n
C7 C10 H10A 109.5 n
C7 C10 H10B 109.5 n
H10A C10 H10B 109.5 n
C7 C10 H10C 109.5 n
H10A C10 H10C 109.5 n
H10B C10 H10C 109.5 n
C12 C11 Ge1 115.31(19) n
C12 C11 H11A 108.4 n
Ge1 C11 H11A 108.4 n
C12 C11 H11B 108.4 n
Ge1 C11 H11B 108.4 n
H11A C11 H11B 107.5 n
C17 C12 C13 118.6(3) n
C17 C12 C11 120.4(3) n
C13 C12 C11 121.0(3) n
C12 C13 C14 119.6(3) n
C12 C13 H13 120.2 n
C14 C13 H13 120.2 n
C15 C14 C13 120.8(4) n
C15 C14 H14 119.6 n
C13 C14 H14 119.6 n
C14 C15 C16 119.5(3) n
C14 C15 H15 120.2 n
C16 C15 H15 120.2 n
C15 C16 C17 121.0(4) n
C15 C16 H16 119.5 n
C17 C16 H16 119.5 n
C16 C17 C12 120.6(4) n
C16 C17 H17 119.7 n
C12 C17 H17 119.7 n
C19 C18 C19' 8.5(15) n
C19 C18 Ge1 110.4(6) n
C19' C18 Ge1 118.8(11) n
C19 C18 H18A 109.6 n
C19' C18 H18A 105.7 n
Ge1 C18 H18A 109.6 n
C19 C18 H18B 109.6 n
C19' C18 H18B 104.5 n
Ge1 C18 H18B 109.6 n
H18A C18 H18B 108.1 n
C20 C19 C24 120.0 n
C20 C19 C18 124.7(8) n
C24 C19 C18 115.2(8) n
C21 C20 C19 120.0 n
C21 C20 H20 120.0 n
C19 C20 H20 120.0 n
C20 C21 C22 120.0 n
C20 C21 H21 120.0 n
C22 C21 H21 120.0 n
C23 C22 C21 120.0 n
C23 C22 H22 120.0 n
C21 C22 H22 120.0 n
C24 C23 C22 120.0 n
C24 C23 H23 120.0 n
C22 C23 H23 120.0 n
C23 C24 C19 120.0 n
C23 C24 H24 120.0 n
C19 C24 H24 120.0 n
C20' C19' C24' 120.0 n
C20' C19' C18 110.0(17) n
C24' C19' C18 128.6(16) n
C21' C20' C19' 120.0 n
C21' C20' H20' 120.0 n
C19' C20' H20' 120.0 n
C20' C21' C22' 120.0 n
C20' C21' H21' 120.0 n
C22' C21' H21' 120.0 n
C21' C22' C23' 120.0 n
C21' C22' H22' 120.0 n
C23' C22' H22' 120.0 n
C22' C23' C24' 120.0 n
C22' C23' H23' 120.0 n
C24' C23' H23' 120.0 n
C23' C24' C19' 120.0 n
C23' C24' H24' 120.0 n
C19' C24' H24' 120.0 n
C26 C25 Ge1 114.86(19) n
C26 C25 H25A 108.6 n
Ge1 C25 H25A 108.6 n
C26 C25 H25B 108.6 n
Ge1 C25 H25B 108.6 n
H25A C25 H25B 107.5 n
C27 C26 C31 117.8(3) n
C27 C26 C25 122.1(3) n
C31 C26 C25 120.1(3) n
C26 C27 C28 119.8(3) n
C26 C27 H27 120.1 n
C28 C27 H27 120.1 n
C29 C28 C27 119.6(3) n
C29 C28 H28 120.2 n
C27 C28 H28 120.2 n
C30 C29 C28 120.6(3) n
C30 C29 H29 119.7 n
C28 C29 H29 119.7 n
C29 C30 C31 120.1(4) n
C29 C30 H30 119.9 n
C31 C30 H30 119.9 n
C30 C31 C26 122.0(3) n
C30 C31 H31 119.0 n
C26 C31 H31 119.0 n

loop_
_geom_bond_atom_site_label_1
_geom_bond_atom_site_label_2
_geom_bond_site_symmetry_2
_geom_bond_distance
_geom_bond_publ_flag
Ge1 C18 . 1.970(3) y
Ge1 C25 . 1.971(3) y
Ge1 C11 . 1.973(3) y
Ge1 C3 . 1.981(3) y
O1 C1 . 1.229(4) y
O2 C1 . 1.274(3) y
O2 H2 . 0.8400 n
C1 C2 . 1.524(4) n
C2 C3 . 1.516(4) n
C2 H2A . 0.9900 n
C2 H2B . 0.9900 n
C3 C4 . 1.516(4) n
C3 H3 . 1.0000 n
C4 C5 . 1.383(4) n
C4 C9 . 1.393(4) n
C5 C6 . 1.391(4) n
C5 H5 . 0.9500 n
C6 C7 . 1.378(4) n
C6 H6 . 0.9500 n
C7 C8 . 1.388(4) n
C7 C10 . 1.515(4) n
C8 C9 . 1.396(4) n
C8 H8 . 0.9500 n
C9 H9 . 0.9500 n
C10 H10A . 0.9800 n
C10 H10B . 0.9800 n
C10 H10C . 0.9800 n
C11 C12 . 1.502(4) n
C11 H11A . 0.9900 n
C11 H11B . 0.9900 n
C12 C17 . 1.392(4) n
C12 C13 . 1.395(4) n
C13 C14 . 1.401(5) n
C13 H13 . 0.9500 n
C14 C15 . 1.368(6) n
C14 H14 . 0.9500 n
C15 C16 . 1.370(6) n
C15 H15 . 0.9500 n
C16 C17 . 1.377(5) n
C16 H16 . 0.9500 n
C17 H17 . 0.9500 n
C18 C19 . 1.502(4) n
C18 C19' . 1.502(5) n
C18 H18A . 0.9900 n
C18 H18B . 0.9900 n
C19 C20 . 1.3900 n
C19 C24 . 1.3900 n
C20 C21 . 1.3900 n
C20 H20 . 0.9500 n
C21 C22 . 1.3900 n
C21 H21 . 0.9500 n
C22 C23 . 1.3900 n
C22 H22 . 0.9500 n
C23 C24 . 1.3900 n
C23 H23 . 0.9500 n
C24 H24 . 0.9500 n
C19' C20' . 1.3900 n
C19' C24' . 1.3900 n
C20' C21' . 1.3900 n
C20' H20' . 0.9500 n
C21' C22' . 1.4000 n
C21' H21' . 0.9500 n
C22' C23' . 1.3796 n
C22' H22' . 0.9500 n
C23' C24' . 1.3900 n
C23' H23' . 0.9500 n
C24' H24' . 0.9500 n
C25 C26 . 1.502(4) n
C25 H25A . 0.9900 n
C25 H25B . 0.9900 n
C26 C27 . 1.380(4) n
C26 C31 . 1.398(4) n
C27 C28 . 1.430(5) n
C27 H27 . 0.9500 n
C28 C29 . 1.374(5) n
C28 H28 . 0.9500 n
C29 C30 . 1.353(6) n
C29 H29 . 0.9500 n
C30 C31 . 1.375(5) n
C30 H30 . 0.9500 n
C31 H31 . 0.9500 n

loop_
_geom_hbond_atom_site_label_D
_geom_hbond_atom_site_label_H
_geom_hbond_atom_site_label_A
_geom_hbond_site_symmetry_A
_geom_hbond_distance_DH
_geom_hbond_distance_HA
_geom_hbond_distance_DA
_geom_hbond_angle_DHA
O2 H2 O1 3_556 0.84 1.81 2.651(3) 175
C3 H3 O1 . 1.00 2.42 2.845(4) 105

loop_
_geom_torsion_atom_site_label_1
_geom_torsion_atom_site_label_2
_geom_torsion_atom_site_label_3
_geom_torsion_atom_site_label_4
_geom_torsion
_geom_torsion_publ_flag
O1 C1 C2 C3 31.0(4) n
O2 C1 C2 C3 -151.4(3) n
C1 C2 C3 C4 71.3(3) n
C1 C2 C3 Ge1 -157.19(19) n
C18 Ge1 C3 C2 -157.9(2) n
C25 Ge1 C3 C2 85.8(2) n
C11 Ge1 C3 C2 -32.7(2) n
C18 Ge1 C3 C4 -27.2(2) n
C25 Ge1 C3 C4 -143.5(2) n
C11 Ge1 C3 C4 98.0(2) n
C2 C3 C4 C5 -120.1(3) n
Ge1 C3 C4 C5 108.3(3) n
C2 C3 C4 C9 59.8(3) n
Ge1 C3 C4 C9 -71.7(3) n
C9 C4 C5 C6 -1.3(4) n
C3 C4 C5 C6 178.7(3) n
C4 C5 C6 C7 0.8(4) n
C5 C6 C7 C8 0.5(4) n
C5 C6 C7 C10 -179.7(3) n
C6 C7 C8 C9 -1.2(4) n
C10 C7 C8 C9 179.0(3) n
C5 C4 C9 C8 0.6(4) n
C3 C4 C9 C8 -179.4(2) n
C7 C8 C9 C4 0.7(4) n
C18 Ge1 C11 C12 66.5(3) n
C25 Ge1 C11 C12 -176.3(2) n
C3 Ge1 C11 C12 -56.9(3) n
Ge1 C11 C12 C17 -75.7(3) n
Ge1 C11 C12 C13 102.7(3) n
C17 C12 C13 C14 1.0(4) n
C11 C12 C13 C14 -177.5(3) n
C12 C13 C14 C15 0.0(5) n
C13 C14 C15 C16 -0.9(5) n
C14 C15 C16 C17 0.9(6) n
C15 C16 C17 C12 0.1(5) n
C13 C12 C17 C16 -1.0(5) n
C11 C12 C17 C16 177.5(3) n
C25 Ge1 C18 C19 -12.7(5) n
C11 Ge1 C18 C19 104.3(5) n
C3 Ge1 C18 C19 -129.7(5) n
C25 Ge1 C18 C19' -13.5(11) n
C11 Ge1 C18 C19' 103.5(11) n
C3 Ge1 C18 C19' -130.6(11) n
C19' C18 C19 C20 85(9) n
Ge1 C18 C19 C20 -90.1(10) n
C19' C18 C19 C24 -92(9) n
Ge1 C18 C19 C24 93.3(6) n
C24 C19 C20 C21 0.0 n
C18 C19 C20 C21 -176.4(12) n
C19 C20 C21 C22 0.0 n
C20 C21 C22 C23 0.0 n
C21 C22 C23 C24 0.0 n
C22 C23 C24 C19 0.0 n
C20 C19 C24 C23 0.0 n
C18 C19 C24 C23 176.8(11) n
C19 C18 C19' C20' -85(9) n
Ge1 C18 C19' C20' -79.5(13) n
C19 C18 C19' C24' 82(9) n
Ge1 C18 C19' C24' 87.0(18) n
C24' C19' C20' C21' 0.0 n
C18 C19' C20' C21' 167.9(19) n
C19' C20' C21' C22' 0.0 n
C20' C21' C22' C23' 0.0 n
C21' C22' C23' C24' 0.0 n
C22' C23' C24' C19' 0.0 n
C20' C19' C24' C23' 0.0 n
C18 C19' C24' C23' -165(2) n
C18 Ge1 C25 C26 172.4(2) n
C11 Ge1 C25 C26 52.2(3) n
C3 Ge1 C25 C26 -70.3(2) n
Ge1 C25 C26 C27 -91.0(3) n
Ge1 C25 C26 C31 88.0(3) n
C31 C26 C27 C28 0.0(4) n
C25 C26 C27 C28 179.1(3) n
C26 C27 C28 C29 -1.5(5) n
C27 C28 C29 C30 1.6(5) n
C28 C29 C30 C31 -0.3(6) n
C29 C30 C31 C26 -1.2(5) n
C27 C26 C31 C30 1.3(4) n
C25 C26 C31 C30 -177.8(3) n
